data_7027939
loop_
_publ_author_name
'Stigers, Dannon J.'
'Ferdani, Riccardo'
'Weisman, Gary R.'
'Wong, Edward H.'
'Anderson, Carolyn J.'
'Golen, James A.'
'Moore, Curtis'
'Rheingold, Arnold L.'

_publ_section_title
;
 A new phosphonate pendant-armed cross-bridged tetraamine chelator
 accelerates copper(ii) binding for radiopharmaceutical applications
;
_journal_issue 7
_journal_name_full 'Dalton Transactions'
_journal_page_first 1699
_journal_page_last 1701
_journal_paper_doi 10.1039/b920871b
_journal_volume 39
_journal_year 2010
_chemical_formula_sum 'C14 H38 Cl0.5 Cu N4 Na0.5 O10 P2'
_chemical_formula_weight 577.18
_chemical_name_systematic
;
?
;
_space_group_IT_number 2
_symmetry_cell_setting triclinic
_symmetry_space_group_name_Hall '-P 1'
_symmetry_space_group_name_H-M 'P -1'
_atom_sites_solution_hydrogens geom
_atom_sites_solution_primary direct
_atom_sites_solution_secondary difmap
_audit_creation_method SHELXL-97
_cell_angle_alpha 80.039(4)
_cell_angle_beta 81.081(4)
_cell_angle_gamma 89.874(3)
_cell_formula_units_Z 4
_cell_length_a 9.5428(5)
_cell_length_b 15.5173(7)
_cell_length_c 16.9240(10)
_cell_measurement_reflns_used 3837
_cell_measurement_temperature 100(2)
_cell_measurement_theta_max 58.35
_cell_measurement_theta_min 4.28
_cell_volume 2437.7(2)
_computing_cell_refinement 'Bruker SAINT'
_computing_data_collection 'Bruker APEX2'
_computing_data_reduction 'Bruker SAINT'
_computing_molecular_graphics 'Bruker SHELXTL'
_computing_publication_material 'Bruker SHELXTL'
_computing_structure_refinement 'SHELXL-97 (Sheldrick, 2008)'
_computing_structure_solution 'SHELXS-97 (Sheldrick, 2008)'
_diffrn_ambient_temperature 100(2)
_diffrn_measured_fraction_theta_full 0.929
_diffrn_measured_fraction_theta_max 0.929
_diffrn_measurement_device_type 'Bruker APEX-II CCD'
_diffrn_measurement_method '\f and \w scans'
_diffrn_radiation_monochromator graphite
_diffrn_radiation_source 'fine-focus sealed tube'
_diffrn_radiation_type CuK\a
_diffrn_radiation_wavelength 1.54178
_diffrn_reflns_av_R_equivalents 0.1088
_diffrn_reflns_av_sigmaI/netI 0.1145
_diffrn_reflns_limit_h_max 10
_diffrn_reflns_limit_h_min -10
_diffrn_reflns_limit_k_max 17
_diffrn_reflns_limit_k_min -17
_diffrn_reflns_limit_l_max 18
_diffrn_reflns_limit_l_min -16
_diffrn_reflns_number 16637
_diffrn_reflns_theta_full 59.37
_diffrn_reflns_theta_max 59.37
_diffrn_reflns_theta_min 4.28
_exptl_absorpt_coefficient_mu 3.599
_exptl_absorpt_correction_T_max 0.8405
_exptl_absorpt_correction_T_min 0.4016
_exptl_absorpt_correction_type multi-scan
_exptl_absorpt_process_details SADABS
_exptl_crystal_colour blue-green
_exptl_crystal_density_diffrn 1.573
_exptl_crystal_density_method 'not measured'
_exptl_crystal_description Plate
_exptl_crystal_F_000 1212
_exptl_crystal_size_max 0.31
_exptl_crystal_size_mid 0.21
_exptl_crystal_size_min 0.05
_refine_diff_density_max 0.715
_refine_diff_density_min -0.557
_refine_diff_density_rms 0.125
_refine_ls_extinction_method none
_refine_ls_goodness_of_fit_ref 1.041
_refine_ls_hydrogen_treatment constr
_refine_ls_matrix_type full
_refine_ls_number_parameters 780
_refine_ls_number_reflns 6611
_refine_ls_number_restraints 180
_refine_ls_restrained_S_all 1.031
_refine_ls_R_factor_all 0.1215
_refine_ls_R_factor_gt 0.0665
_refine_ls_shift/su_max 0.001
_refine_ls_shift/su_mean 0.000
_refine_ls_structure_factor_coef Fsqd
_refine_ls_weighting_details 'calc w=1/[\s^2^(Fo^2^)+(0.1124P)^2^+0.0000P] where P=(Fo^2^+2Fc^2^)/3'
_refine_ls_weighting_scheme calc
_refine_ls_wR_factor_gt 0.1731
_refine_ls_wR_factor_ref 0.2045
_reflns_number_gt 4037
_reflns_number_total 6611
_reflns_threshold_expression >2\s(I)
_cod_data_source_file b920871bsup1.cif
_cod_data_source_block wong188
_cod_depositor_comments
;
The following automatic conversions were performed:

'_symmetry_cell_setting' value 'Triclinic' changed to 'triclinic'
according to /home/saulius/struct/CIF-dictionaries/cif_core.dic
dictionary named 'cif_core.dic' version 2.4.2 from 2011-04-26.

Automatic conversion script
Id: cif_fix_values 1891 2012-01-12 08:04:46Z andrius 
;
_cod_original_sg_symbol_H-M P-1
_cod_original_formula_sum 'C14 H38 Cl0.50 Cu N4 Na0.50 O10 P2'
_cod_database_code 7027939

loop_
_symmetry_equiv_pos_as_xyz
'x, y, z'
'-x, -y, -z'

loop_
_atom_site_label
_atom_site_type_symbol
_atom_site_fract_x
_atom_site_fract_y
_atom_site_fract_z
_atom_site_U_iso_or_equiv
_atom_site_adp_type
_atom_site_occupancy
_atom_site_symmetry_multiplicity
_atom_site_calc_flag
_atom_site_refinement_flags
_atom_site_disorder_assembly
_atom_site_disorder_group
C1 C 0.1030(8) 0.6352(5) 0.7351(6) 0.036(2) Uani 1 1 d . . .
H1A H 0.0309 0.6005 0.7768 0.043 Uiso 1 1 calc R . .
H1B H 0.0620 0.6928 0.7181 0.043 Uiso 1 1 calc R . .
C2 C 0.1280(9) 0.5898(5) 0.6629(6) 0.034(2) Uani 1 1 d . . .
H2A H 0.2052 0.6216 0.6227 0.041 Uiso 1 1 calc R . .
H2B H 0.0411 0.5934 0.6374 0.041 Uiso 1 1 calc R . .
C3 C 0.1665(9) 0.4954(5) 0.6817(6) 0.033(2) Uani 1 1 d . . .
H3A H 0.1602 0.4681 0.6336 0.040 Uiso 1 1 calc R . .
H3B H 0.0955 0.4652 0.7269 0.040 Uiso 1 1 calc R . .
C5 C 0.4486(9) 0.3659(5) 0.7757(6) 0.031(2) Uani 1 1 d . . .
H5A H 0.5348 0.3685 0.7343 0.037 Uiso 1 1 calc R . .
H5B H 0.4382 0.3059 0.8078 0.037 Uiso 1 1 calc R . .
C6 C 0.6203(8) 0.4542(5) 0.8271(6) 0.034(2) Uani 1 1 d . . .
H6C H 0.6717 0.3999 0.8422 0.041 Uiso 1 1 calc R . .
H6D H 0.6273 0.4913 0.8685 0.041 Uiso 1 1 calc R . .
C7 C 0.6953(9) 0.5025(5) 0.7450(6) 0.036(2) Uani 1 1 d . . .
H7A H 0.7990 0.4964 0.7433 0.043 Uiso 1 1 calc R . .
H7B H 0.6677 0.4736 0.7017 0.043 Uiso 1 1 calc R . .
C8 C 0.6638(8) 0.5992(5) 0.7261(6) 0.031(2) Uani 1 1 d . . .
H8A H 0.6761 0.6265 0.7734 0.037 Uiso 1 1 calc R . .
H8B H 0.7334 0.6274 0.6793 0.037 Uiso 1 1 calc R . .
C9 C 0.4795(8) 0.7070(5) 0.7164(6) 0.031(2) Uani 1 1 d . . .
H9A H 0.5325 0.7485 0.6705 0.037 Uiso 1 1 calc R . .
H9B H 0.5076 0.7196 0.7672 0.037 Uiso 1 1 calc R . .
C10 C 0.3217(9) 0.7207(5) 0.7186(6) 0.036(2) Uani 1 1 d . . .
H10A H 0.2979 0.7773 0.7362 0.044 Uiso 1 1 calc R . .
H10B H 0.2992 0.7244 0.6630 0.044 Uiso 1 1 calc R . .
C11 C 0.4949(9) 0.5975(5) 0.6278(5) 0.034(2) Uani 1 1 d . . .
H11A H 0.5873 0.6010 0.5914 0.041 Uiso 1 1 calc R . .
H11B H 0.4338 0.6429 0.6034 0.041 Uiso 1 1 calc R . .
C12 C 0.4260(9) 0.5077(5) 0.6333(5) 0.032(2) Uani 1 1 d . . .
H12A H 0.3851 0.5073 0.5830 0.038 Uiso 1 1 calc R . .
H12B H 0.5010 0.4636 0.6349 0.038 Uiso 1 1 calc R . .
C13 C 0.1804(9) 0.6741(5) 0.8541(6) 0.035(2) Uani 1 1 d . . .
H13A H 0.0960 0.6374 0.8812 0.043 Uiso 1 1 calc R . .
H13B H 0.1518 0.7360 0.8464 0.043 Uiso 1 1 calc R . .
C14 C 0.4087(8) 0.3943(5) 0.9168(5) 0.028(2) Uani 1 1 d . . .
H14A H 0.4407 0.4334 0.9513 0.033 Uiso 1 1 calc R . .
H14B H 0.4508 0.3365 0.9315 0.033 Uiso 1 1 calc R . .
C15 C 0.9128(18) 0.2148(9) 0.8105(12) 0.020(4) Uani 0.508(11) 1 d PU A 1
H15A H 1.0044 0.2472 0.7913 0.024 Uiso 0.508(11) 1 calc PR A 1
H15B H 0.8568 0.2452 0.8512 0.024 Uiso 0.508(11) 1 calc PR A 1
C16 C 0.8251(19) 0.2166(11) 0.7318(13) 0.024(4) Uani 0.508(11) 1 d PU A 1
H16A H 0.7290 0.2386 0.7471 0.029 Uiso 0.508(11) 1 calc PR A 1
H16B H 0.8741 0.2596 0.6858 0.029 Uiso 0.508(11) 1 calc PR A 1
C17 C 0.922(2) 0.1297(14) 0.6313(12) 0.021(5) Uani 0.508(11) 1 d PU A 1
H17A H 1.0019 0.1694 0.6339 0.026 Uiso 0.508(11) 1 calc PR A 1
H17B H 0.8833 0.1522 0.5810 0.026 Uiso 0.508(11) 1 calc PR A 1
C18 C 0.9807(19) 0.0373(12) 0.6259(11) 0.017(5) Uani 0.508(11) 1 d PU A 1
H18A H 0.9115 0.0014 0.6068 0.020 Uiso 0.508(11) 1 calc PR A 1
H18B H 1.0707 0.0416 0.5873 0.020 Uiso 0.508(11) 1 calc PR A 1
C19 C 0.9691(8) -0.0924(6) 0.7096(6) 0.037(2) Uani 1 1 d . . .
H19A H 1.0011 -0.1271 0.7580 0.045 Uiso 1 1 calc R . .
H19B H 1.0202 -0.1127 0.6609 0.045 Uiso 1 1 calc R . .
C20 C 0.8091(9) -0.1081(6) 0.7143(6) 0.037(2) Uani 1 1 d . . .
H20A H 0.7836 -0.0891 0.6596 0.045 Uiso 1 1 calc R . .
H20B H 0.7879 -0.1718 0.7299 0.045 Uiso 1 1 calc R . .
C21 C 0.5879(8) -0.0328(5) 0.7374(6) 0.028(2) Uani 1 1 d . A .
H21A H 0.5155 -0.0184 0.7814 0.034 Uiso 1 1 calc R . .
H21B H 0.5494 -0.0821 0.7165 0.034 Uiso 1 1 calc R . .
C22 C 0.6112(8) 0.0448(5) 0.6702(5) 0.028(2) Uani 1 1 d . . .
H22A H 0.5267 0.0523 0.6426 0.034 Uiso 1 1 calc R A 1
H22B H 0.6937 0.0351 0.6298 0.034 Uiso 1 1 calc R A 1
H22C H 0.6782 0.0267 0.6257 0.034 Uiso 1 1 d R A 2
H22D H 0.5198 0.0556 0.6498 0.034 Uiso 1 1 d R A 2
C23 C 0.639(2) 0.1311(15) 0.7057(17) 0.023(6) Uani 0.508(11) 1 d PU A 1
H23A H 0.5888 0.1272 0.7620 0.027 Uiso 0.508(11) 1 calc PR A 1
H23B H 0.6080 0.1839 0.6715 0.027 Uiso 0.508(11) 1 calc PR A 1
C24 C 1.1017(17) 0.1087(10) 0.8397(11) 0.007(4) Uani 0.508(11) 1 d PU A 1
H24A H 1.1170 0.0517 0.8735 0.008 Uiso 0.508(11) 1 calc PR A 1
H24B H 1.1487 0.1545 0.8612 0.008 Uiso 0.508(11) 1 calc PR A 1
C25 C 1.175(2) 0.1079(13) 0.7511(15) 0.021(5) Uani 0.508(11) 1 d PU A 1
H25A H 1.2783 0.1179 0.7475 0.026 Uiso 0.508(11) 1 calc PR A 1
H25B H 1.1388 0.1567 0.7143 0.026 Uiso 0.508(11) 1 calc PR A 1
C26 C 1.149(2) 0.0204(15) 0.7218(14) 0.016(5) Uani 0.508(11) 1 d PU A 1
H26A H 1.2164 0.0197 0.6712 0.019 Uiso 0.508(11) 1 calc PR A 1
H26B H 1.1749 -0.0278 0.7630 0.019 Uiso 0.508(11) 1 calc PR A 1
C27 C 0.8881(17) 0.1126(11) 0.9414(12) 0.016(4) Uani 0.508(11) 1 d PU A 1
H27A H 0.9253 0.1622 0.9624 0.019 Uiso 0.508(11) 1 calc PR A 1
H27B H 0.9297 0.0586 0.9675 0.019 Uiso 0.508(11) 1 calc PR A 1
C28 C 0.6710(8) -0.1206(5) 0.8515(6) 0.034(2) Uani 1 1 d . A .
H28A H 0.6386 -0.1778 0.8415 0.041 Uiso 1 1 calc R . .
H28B H 0.5898 -0.0944 0.8820 0.041 Uiso 1 1 calc R . .
C15' C 0.9641(17) 0.2166(9) 0.7666(12) 0.015(4) Uani 0.492(11) 1 d PU A 2
H15C H 1.0152 0.2162 0.7111 0.018 Uiso 0.492(11) 1 calc PR A 2
H15D H 0.9967 0.2677 0.7875 0.018 Uiso 0.492(11) 1 calc PR A 2
C16' C 0.7760(19) 0.2127(10) 0.7712(13) 0.020(4) Uani 0.492(11) 1 d PU A 2
H16C H 0.7241 0.1997 0.8275 0.024 Uiso 0.492(11) 1 calc PR A 2
H16D H 0.7393 0.2662 0.7409 0.024 Uiso 0.492(11) 1 calc PR A 2
C17' C 0.890(2) 0.1532(13) 0.6554(16) 0.029(5) Uani 0.492(11) 1 d PU A 2
H17C H 0.9608 0.1964 0.6631 0.035 Uiso 0.492(11) 1 calc PR A 2
H17D H 0.8453 0.1795 0.6082 0.035 Uiso 0.492(11) 1 calc PR A 2
C18' C 0.969(2) 0.0714(15) 0.6348(12) 0.024(5) Uani 0.492(11) 1 d PU A 2
H18C H 1.0600 0.0916 0.5997 0.029 Uiso 0.492(11) 1 calc PR A 2
H18D H 0.9123 0.0432 0.6016 0.029 Uiso 0.492(11) 1 calc PR A 2
C23' C 0.661(2) 0.1271(15) 0.6822(16) 0.021(7) Uani 0.492(11) 1 d PU A 2
H23C H 0.5775 0.1557 0.7081 0.026 Uiso 0.492(11) 1 calc PR A 2
H23D H 0.6892 0.1624 0.6274 0.026 Uiso 0.492(11) 1 calc PR A 2
C24' C 1.134(3) 0.1081(16) 0.808(2) 0.039(7) Uani 0.492(11) 1 d PU A 2
H24C H 1.1908 0.1597 0.8132 0.047 Uiso 0.492(11) 1 calc PR A 2
H24D H 1.1480 0.0613 0.8539 0.047 Uiso 0.492(11) 1 calc PR A 2
C25' C 1.195(2) 0.0802(16) 0.7375(14) 0.029(6) Uani 0.492(11) 1 d PU A 2
H25C H 1.2989 0.0813 0.7356 0.035 Uiso 0.492(11) 1 calc PR A 2
H25D H 1.1736 0.1240 0.6912 0.035 Uiso 0.492(11) 1 calc PR A 2
C26' C 1.153(3) -0.0069(16) 0.7238(18) 0.035(8) Uani 0.492(11) 1 d PU A 2
H26C H 1.1573 -0.0514 0.7729 0.042 Uiso 0.492(11) 1 calc PR A 2
H26D H 1.2174 -0.0238 0.6777 0.042 Uiso 0.492(11) 1 calc PR A 2
C27' C 0.9248(19) 0.1382(12) 0.9086(15) 0.021(5) Uani 0.492(11) 1 d PU A 2
H27C H 0.9709 0.1899 0.9217 0.025 Uiso 0.492(11) 1 calc PR A 2
H27D H 0.9564 0.0858 0.9429 0.025 Uiso 0.492(11) 1 calc PR A 2
C6A C 0.3225(9) 0.3855(5) 0.7346(5) 0.026(2) Uani 1 1 d . . .
H6A H 0.3285 0.3537 0.6884 0.031 Uiso 1 1 calc R . .
H6B H 0.2357 0.3644 0.7732 0.031 Uiso 1 1 calc R . .
Cl1 Cl 0.6828(2) -0.11371(14) 0.51523(15) 0.0386(6) Uani 1 1 d . . .
Cu1 Cu 0.35305(11) 0.53915(6) 0.79717(7) 0.0171(3) Uani 1 1 d . . .
Cu2 Cu 0.84387(11) 0.03549(6) 0.80026(7) 0.0192(3) Uani 1 1 d . . .
N1 N 0.2308(7) 0.6497(4) 0.7742(4) 0.0247(17) Uani 1 1 d . . .
N2 N 0.3117(7) 0.4800(4) 0.7046(4) 0.0258(17) Uani 1 1 d . . .
N3 N 0.4647(6) 0.4301(4) 0.8306(4) 0.0221(16) Uani 1 1 d . . .
N4 N 0.5180(6) 0.6160(4) 0.7071(4) 0.0247(17) Uani 1 1 d . . .
N5 N 0.9403(17) 0.1253(10) 0.8496(12) 0.011(4) Uani 0.508(11) 1 d PU A 1
N6 N 0.8094(18) 0.1329(10) 0.7026(12) 0.011(4) Uani 0.508(11) 1 d PU A 1
N7 N 1.0038(7) -0.0015(5) 0.7055(4) 0.0335(19) Uani 1 1 d . A .
N8 N 0.7182(6) -0.0622(4) 0.7725(4) 0.0222(16) Uani 1 1 d . A .
N5' N 0.977(2) 0.1329(12) 0.8224(13) 0.025(6) Uani 0.492(11) 1 d PU A 2
N6' N 0.779(2) 0.1381(13) 0.7289(13) 0.027(6) Uani 0.492(11) 1 d PU A 2
O1 O 0.4084(7) 0.7445(5) 0.9048(6) 0.069(3) Uani 1 1 d . . .
H1 H 0.3557 0.7879 0.9045 0.104 Uiso 1 1 calc R . .
O2 O 0.2438(6) 0.6445(4) 1.0059(4) 0.0457(18) Uani 1 1 d . . .
O3 O 0.4053(5) 0.5873(3) 0.8911(4) 0.0295(14) Uani 1 1 d . . .
O4 O 0.1754(6) 0.2956(3) 0.9116(4) 0.0408(17) Uani 1 1 d . . .
H4 H 0.1833 0.2521 0.9477 0.061 Uiso 1 1 calc R . .
O5 O 0.1802(6) 0.3722(4) 1.0320(4) 0.0420(17) Uani 1 1 d . . .
O6 O 0.1574(5) 0.4587(3) 0.8911(3) 0.0292(14) Uani 1 1 d . . .
O7 O 0.6736(11) 0.0600(9) 1.0629(7) 0.028(3) Uani 0.508(11) 1 d P A 1
O8 O 0.6339(13) 0.1936(7) 0.9632(8) 0.028(4) Uani 0.508(11) 1 d P A 1
H8 H 0.6121 0.2081 1.0090 0.042 Uiso 0.508(11) 1 calc PR A 1
O9 O 0.6432(14) 0.0474(11) 0.9183(9) 0.025(4) Uani 0.508(11) 1 d P A 1
O10 O 0.9044(5) -0.0554(3) 0.8858(3) 0.0264(14) Uani 1 1 d . A .
O11 O 0.7491(6) -0.1603(4) 0.9999(4) 0.055(2) Uani 1 1 d . A .
O12 O 0.9039(6) -0.2164(3) 0.8867(4) 0.0411(17) Uani 1 1 d . A .
H12 H 0.8598 -0.2637 0.9074 0.062 Uiso 1 1 calc R . .
O7' O 0.6984(11) 0.1210(8) 1.0311(9) 0.016(3) Uani 0.492(11) 1 d P A 2
O8' O 0.6922(11) 0.2427(7) 0.9104(7) 0.016(3) Uani 0.492(11) 1 d P A 2
H8' H 0.7496 0.2766 0.9236 0.024 Uiso 0.492(11) 1 calc PR A 2
O9' O 0.6660(15) 0.0909(9) 0.8877(10) 0.019(3) Uani 0.492(11) 1 d P A 2
P1 P 0.3162(2) 0.65995(15) 0.91805(17) 0.0367(7) Uani 1 1 d . . .
P2 P 0.2181(2) 0.38154(15) 0.94063(15) 0.0316(6) Uani 1 1 d . . .
P3 P 0.6960(6) 0.1047(5) 0.9729(5) 0.0226(18) Uani 0.508(11) 1 d P A 1
P3' P 0.7341(6) 0.1459(4) 0.9370(4) 0.0153(16) Uani 0.492(11) 1 d P A 2
P4 P 0.8133(2) -0.13739(15) 0.91162(16) 0.0362(7) Uani 1 1 d . . .
O1S O 0.1078(6) 0.5124(4) 1.0894(4) 0.0376(16) Uani 1 1 d . . .
O2SA O 0.6076(11) -0.0932(10) 1.1049(8) 0.027(3) Uani 0.508(11) 1 d P A .
O2SB O 0.6139(11) -0.0361(8) 1.0860(7) 0.014(3) Uani 0.492(11) 1 d P . .
O3S O 0.3635(7) 0.9200(4) 0.5705(5) 0.0499(19) Uani 1 1 d . . .
O4S O 0.9110(7) 0.7543(4) 0.5753(4) 0.0485(18) Uani 1 1 d . . .
O5SA O 0.8494(18) 0.6590(11) 0.4612(12) 0.047(5) Uani 0.40 1 d PU . .
O5SB O 0.8789(11) 0.6152(7) 0.4935(7) 0.039(3) Uani 0.60 1 d PU . .
O6SA O 0.3358(16) 0.2808(10) 0.5723(10) 0.046(4) Uani 0.50 1 d PU . .
O6SB O 0.3805(16) 0.2518(10) 0.5860(10) 0.044(4) Uani 0.50 1 d PU . .
O7SA O 0.873(3) 0.5052(17) 0.5409(17) 0.066(7) Uani 0.30 1 d PU . .
O7SB O 0.937(3) 0.4455(17) 0.5651(18) 0.068(7) Uani 0.30 1 d PU . .
O7SC O 0.833(2) 0.4355(12) 0.5783(12) 0.060(5) Uani 0.40 1 d PU . .
O8S O 0.8022(7) 0.2083(4) 0.4600(4) 0.0496(18) Uani 1 1 d . . .
Na1A Na 0.6720(6) 0.3496(3) 0.5584(3) 0.0242(12) Uani 0.75 1 d P . .
Na1B Na 0.625(2) 0.3276(13) 0.5459(14) 0.047(7) Uani 0.25 1 d PU . .
H1SA H 0.1225 0.4620 1.0655 0.02(2) Uiso 1 1 d . . .
H1SB H 0.1659 0.5641 1.0593 0.06(3) Uiso 1 1 d . . .
H3SA H 0.3542 0.9813 0.5521 0.06(3) Uiso 1 1 d . . .
H3SB H 0.4533 0.8984 0.5616 0.09(4) Uiso 1 1 d . . .
H4SA H 0.8638 0.8084 0.5655 0.04(3) Uiso 1 1 d . . .
H4SB H 1.0019 0.7778 0.5562 0.04(3) Uiso 1 1 d . . .

loop_
_atom_site_aniso_label
_atom_site_aniso_U_11
_atom_site_aniso_U_22
_atom_site_aniso_U_33
_atom_site_aniso_U_23
_atom_site_aniso_U_13
_atom_site_aniso_U_12
C1 0.020(5) 0.023(5) 0.058(8) 0.012(4) -0.005(5) 0.008(4)
C2 0.031(5) 0.041(5) 0.028(6) 0.013(4) -0.020(4) -0.003(4)
C3 0.036(5) 0.033(5) 0.035(6) -0.006(4) -0.020(5) 0.000(4)
C5 0.030(5) 0.020(4) 0.041(6) -0.007(4) 0.002(4) 0.000(4)
C6 0.018(4) 0.032(5) 0.045(7) 0.008(4) -0.003(4) 0.009(4)
C7 0.020(5) 0.034(5) 0.051(7) -0.005(5) -0.002(4) 0.008(4)
C8 0.016(4) 0.044(5) 0.024(6) 0.006(4) 0.007(4) -0.004(4)
C9 0.015(4) 0.028(5) 0.045(7) -0.001(4) 0.006(4) -0.002(4)
C10 0.037(5) 0.018(4) 0.049(7) 0.001(4) 0.002(5) -0.004(4)
C11 0.034(5) 0.041(5) 0.021(6) 0.003(4) 0.004(4) 0.015(4)
C12 0.039(5) 0.039(5) 0.019(6) -0.009(4) -0.004(4) 0.003(4)
C13 0.029(5) 0.018(4) 0.055(7) -0.008(4) 0.010(5) -0.003(4)
C14 0.018(4) 0.036(5) 0.026(6) 0.011(4) -0.010(4) -0.010(4)
C15 0.020(5) 0.015(5) 0.024(6) -0.005(4) -0.003(4) 0.000(4)
C16 0.023(6) 0.024(6) 0.025(6) -0.001(4) -0.002(5) 0.002(4)
C17 0.021(6) 0.024(6) 0.020(6) -0.002(5) -0.007(4) 0.000(4)
C18 0.018(6) 0.016(6) 0.016(6) -0.004(5) 0.002(4) -0.003(4)
C19 0.021(5) 0.053(6) 0.046(7) -0.032(5) -0.004(4) 0.012(4)
C20 0.036(5) 0.037(5) 0.048(7) -0.025(5) -0.013(5) 0.006(4)
C21 0.016(4) 0.029(5) 0.040(6) -0.006(4) -0.009(4) -0.003(3)
C22 0.013(4) 0.046(5) 0.027(6) -0.011(4) -0.006(4) 0.003(4)
C23 0.023(8) 0.022(7) 0.024(8) -0.004(5) -0.005(5) 0.002(4)
C24 0.009(6) 0.008(5) 0.004(6) -0.002(4) -0.002(4) 0.000(4)
C25 0.021(6) 0.020(6) 0.023(7) -0.004(5) 0.000(5) -0.002(5)
C26 0.014(6) 0.015(7) 0.018(7) 0.000(5) -0.004(4) 0.001(5)
C27 0.016(6) 0.016(5) 0.017(6) -0.004(4) -0.004(4) 0.004(4)
C28 0.016(4) 0.033(5) 0.045(7) 0.013(4) -0.003(4) -0.009(4)
C15' 0.020(5) 0.011(5) 0.015(6) -0.003(4) -0.001(4) -0.005(4)
C16' 0.022(6) 0.020(6) 0.020(6) -0.006(4) -0.004(4) 0.002(4)
C17' 0.032(7) 0.027(7) 0.028(7) -0.006(5) -0.003(5) 0.002(5)
C18' 0.023(6) 0.025(7) 0.024(7) -0.005(5) -0.002(4) 0.000(5)
C23' 0.019(8) 0.022(8) 0.023(8) -0.002(5) -0.004(5) 0.000(4)
C24' 0.039(8) 0.038(8) 0.041(9) -0.005(5) -0.006(5) 0.005(5)
C25' 0.028(7) 0.027(7) 0.030(7) -0.006(5) 0.001(5) 0.001(5)
C26' 0.032(9) 0.037(9) 0.038(9) -0.007(5) -0.007(5) 0.000(5)
C27' 0.019(6) 0.021(6) 0.021(7) 0.001(5) -0.001(5) 0.000(4)
C6A 0.039(5) 0.015(4) 0.025(6) -0.009(4) -0.004(4) -0.002(4)
Cl1 0.0357(12) 0.0416(13) 0.0398(16) -0.0120(11) -0.0045(11) 0.0021(10)
Cu1 0.0196(6) 0.0129(6) 0.0186(8) -0.0022(5) -0.0033(5) 0.0016(4)
Cu2 0.0212(6) 0.0136(6) 0.0258(8) -0.0059(5) -0.0101(5) 0.0040(4)
N1 0.027(4) 0.007(3) 0.035(5) 0.000(3) 0.008(3) -0.005(3)
N2 0.033(4) 0.018(3) 0.029(5) -0.008(3) -0.008(3) 0.003(3)
N3 0.021(4) 0.021(3) 0.022(5) 0.003(3) -0.005(3) 0.000(3)
N4 0.018(3) 0.022(4) 0.032(5) -0.001(3) 0.000(3) 0.002(3)
N5 0.012(5) 0.010(5) 0.011(6) -0.003(4) -0.002(4) 0.002(4)
N6 0.009(6) 0.014(5) 0.011(6) 0.000(4) -0.004(4) 0.002(4)
N7 0.020(4) 0.059(5) 0.018(5) 0.000(4) 0.000(3) 0.000(3)
N8 0.021(4) 0.018(3) 0.026(5) -0.004(3) 0.000(3) 0.004(3)
N5' 0.023(7) 0.025(7) 0.026(7) -0.004(5) -0.002(5) -0.001(4)
N6' 0.027(7) 0.027(7) 0.027(8) -0.008(5) -0.002(5) -0.001(4)
O1 0.039(4) 0.068(5) 0.106(7) -0.070(5) 0.038(4) -0.035(4)
O2 0.037(4) 0.057(4) 0.047(5) -0.039(4) 0.015(3) -0.018(3)
O3 0.016(3) 0.041(3) 0.037(4) -0.025(3) -0.003(3) -0.005(2)
O4 0.038(4) 0.031(3) 0.050(5) 0.017(3) -0.022(3) -0.015(3)
O5 0.029(3) 0.066(4) 0.025(4) 0.012(3) -0.007(3) -0.025(3)
O6 0.018(3) 0.039(3) 0.026(4) 0.007(3) -0.002(3) -0.005(2)
O7 0.023(6) 0.033(9) 0.024(8) -0.001(6) 0.003(5) 0.000(6)
O8 0.041(7) 0.023(7) 0.028(9) -0.022(6) -0.010(7) 0.014(6)
O9 0.016(7) 0.046(10) 0.014(10) -0.013(7) 0.001(6) 0.008(7)
O10 0.014(3) 0.039(3) 0.021(4) 0.009(3) -0.001(2) -0.005(2)
O11 0.023(3) 0.075(5) 0.045(5) 0.039(4) 0.007(3) 0.018(3)
O12 0.028(3) 0.027(3) 0.057(5) 0.020(3) 0.001(3) 0.007(3)
O7' 0.020(6) 0.019(8) 0.011(9) -0.008(7) -0.004(5) -0.005(5)
O8' 0.019(6) 0.012(6) 0.014(8) 0.003(5) 0.002(5) -0.005(5)
O9' 0.019(7) 0.023(8) 0.018(11) -0.008(6) -0.008(7) 0.008(6)
P1 0.0290(13) 0.0382(13) 0.0439(18) -0.0284(12) 0.0151(12) -0.0184(10)
P2 0.0208(12) 0.0394(13) 0.0304(17) 0.0102(11) -0.0095(11) -0.0132(10)
P3 0.016(3) 0.020(4) 0.034(5) -0.007(3) -0.007(3) 0.007(2)
P3' 0.019(3) 0.007(3) 0.020(4) -0.002(2) -0.003(2) -0.001(2)
P4 0.0173(11) 0.0411(13) 0.0394(18) 0.0176(11) 0.0010(11) 0.0055(10)
O1S 0.032(3) 0.051(4) 0.029(4) -0.014(3) 0.005(3) -0.024(3)
O2SA 0.008(6) 0.041(9) 0.034(9) -0.011(7) -0.007(5) 0.003(6)
O2SB 0.020(6) 0.003(6) 0.019(7) -0.001(5) -0.009(5) 0.003(5)
O3S 0.043(4) 0.031(4) 0.069(6) -0.009(3) 0.012(4) -0.007(3)
O4S 0.052(5) 0.047(4) 0.043(5) -0.006(3) 0.001(4) 0.009(4)
O5SA 0.053(6) 0.043(6) 0.048(6) -0.018(5) -0.010(5) -0.002(4)
O5SB 0.048(5) 0.037(4) 0.038(5) -0.014(4) -0.018(4) 0.010(4)
O6SA 0.049(6) 0.047(6) 0.043(6) -0.011(4) -0.006(4) 0.001(4)
O6SB 0.045(6) 0.045(6) 0.042(6) -0.009(4) -0.006(4) 0.000(4)
O7SA 0.068(8) 0.066(8) 0.064(8) -0.017(5) -0.011(5) 0.004(5)
O7SB 0.070(8) 0.068(8) 0.069(9) -0.015(5) -0.018(5) 0.001(5)
O7SC 0.060(6) 0.063(6) 0.057(7) -0.020(5) 0.000(5) -0.004(5)
O8S 0.070(5) 0.034(3) 0.049(5) -0.010(3) -0.019(4) 0.002(3)
Na1A 0.043(3) 0.013(2) 0.017(3) -0.0030(19) -0.007(2) 0.010(2)
Na1B 0.047(8) 0.046(8) 0.050(8) -0.005(5) -0.019(5) -0.001(5)

loop_
_atom_type_symbol
_atom_type_description
_atom_type_scat_dispersion_real
_atom_type_scat_dispersion_imag
_atom_type_scat_source
C C 0.0181 0.0091 'International Tables Vol C Tables 4.2.6.8 and 6.1.1.4'
H H 0.0000 0.0000 'International Tables Vol C Tables 4.2.6.8 and 6.1.1.4'
N N 0.0311 0.0180 'International Tables Vol C Tables 4.2.6.8 and 6.1.1.4'
O O 0.0492 0.0322 'International Tables Vol C Tables 4.2.6.8 and 6.1.1.4'
P P 0.2955 0.4335 'International Tables Vol C Tables 4.2.6.8 and 6.1.1.4'
Cu Cu -1.9646 0.5888 'International Tables Vol C Tables 4.2.6.8 and 6.1.1.4'
Na Na 0.1353 0.1239 'International Tables Vol C Tables 4.2.6.8 and 6.1.1.4'
Cl Cl 0.3639 0.7018 'International Tables Vol C Tables 4.2.6.8 and 6.1.1.4'

loop_
_geom_angle_atom_site_label_1
_geom_angle_atom_site_label_2
_geom_angle_atom_site_label_3
_geom_angle
C2 C1 N1 116.5(7)
C2 C1 H1A 108.2
N1 C1 H1A 108.2
C2 C1 H1B 108.2
N1 C1 H1B 108.2
H1A C1 H1B 107.3
C1 C2 C3 114.7(7)
C1 C2 H2A 108.6
C3 C2 H2A 108.6
C1 C2 H2B 108.6
C3 C2 H2B 108.6
H2A C2 H2B 107.6
C2 C3 N2 115.1(7)
C2 C3 H3A 108.5
N2 C3 H3A 108.5
C2 C3 H3B 108.5
N2 C3 H3B 108.5
H3A C3 H3B 107.5
C6A C5 N3 110.8(6)
C6A C5 H5A 109.5
N3 C5 H5A 109.5
C6A C5 H5B 109.5
N3 C5 H5B 109.5
H5A C5 H5B 108.1
N3 C6 C7 115.6(7)
N3 C6 H6C 108.4
C7 C6 H6C 108.4
N3 C6 H6D 108.4
C7 C6 H6D 108.4
H6C C6 H6D 107.4
C8 C7 C6 115.0(7)
C8 C7 H7A 108.5
C6 C7 H7A 108.5
C8 C7 H7B 108.5
C6 C7 H7B 108.5
H7A C7 H7B 107.5
N4 C8 C7 113.3(7)
N4 C8 H8A 108.9
C7 C8 H8A 108.9
N4 C8 H8B 108.9
C7 C8 H8B 108.9
H8A C8 H8B 107.7
N4 C9 C10 111.6(6)
N4 C9 H9A 109.3
C10 C9 H9A 109.3
N4 C9 H9B 109.3
C10 C9 H9B 109.3
H9A C9 H9B 108.0
N1 C10 C9 113.7(7)
N1 C10 H10A 108.8
C9 C10 H10A 108.8
N1 C10 H10B 108.8
C9 C10 H10B 108.8
H10A C10 H10B 107.7
N4 C11 C12 113.0(7)
N4 C11 H11A 109.0
C12 C11 H11A 109.0
N4 C11 H11B 109.0
C12 C11 H11B 109.0
H11A C11 H11B 107.8
N2 C12 C11 115.9(7)
N2 C12 H12A 108.3
C11 C12 H12A 108.3
N2 C12 H12B 108.3
C11 C12 H12B 108.3
H12A C12 H12B 107.4
N1 C13 P1 111.3(5)
N1 C13 H13A 109.4
P1 C13 H13A 109.4
N1 C13 H13B 109.4
P1 C13 H13B 109.4
H13A C13 H13B 108.0
N3 C14 P2 115.2(5)
N3 C14 H14A 108.5
P2 C14 H14A 108.5
N3 C14 H14B 108.5
P2 C14 H14B 108.5
H14A C14 H14B 107.5
N5 C15 C16 112.8(13)
N5 C15 H15A 109.0
C16 C15 H15A 109.0
N5 C15 H15B 109.0
C16 C15 H15B 109.0
H15A C15 H15B 107.8
N6 C16 C15 117.3(13)
N6 C16 H16A 108.0
C15 C16 H16A 108.0
N6 C16 H16B 108.0
C15 C16 H16B 108.0
H16A C16 H16B 107.2
N6 C17 C18 114.4(15)
N6 C17 H17A 108.7
C18 C17 H17A 108.7
N6 C17 H17B 108.7
C18 C17 H17B 108.7
H17A C17 H17B 107.6
N7 C18 C17 107.1(14)
N7 C18 H18A 110.3
C17 C18 H18A 110.3
N7 C18 H18B 110.3
C17 C18 H18B 110.3
H18A C18 H18B 108.6
N7 C19 C20 111.8(7)
N7 C19 H19A 109.3
C20 C19 H19A 109.3
N7 C19 H19B 109.3
C20 C19 H19B 109.3
H19A C19 H19B 107.9
N8 C20 C19 114.7(7)
N8 C20 H20A 108.6
C19 C20 H20A 108.6
N8 C20 H20B 108.6
C19 C20 H20B 108.6
H20A C20 H20B 107.6
N8 C21 C22 114.6(6)
N8 C21 H21A 108.6
C22 C21 H21A 108.6
N8 C21 H21B 108.6
C22 C21 H21B 108.6
H21A C21 H21B 107.6
C23' C22 C21 122.1(12)
C23' C22 C23 15.1(15)
C21 C22 C23 110.3(11)
C23' C22 H22A 110.4
C21 C22 H22A 109.6
C23 C22 H22A 109.6
C23' C22 H22B 95.6
C21 C22 H22B 109.6
C23 C22 H22B 109.6
H22A C22 H22B 108.1
C23' C22 H22C 107.3
C21 C22 H22C 106.5
C23 C22 H22C 121.8
H22A C22 H22C 98.2
H22B C22 H22C 13.0
C23' C22 H22D 106.3
C21 C22 H22D 107.1
C23 C22 H22D 103.7
H22A C22 H22D 8.5
H22B C22 H22D 116.4
H22C C22 H22D 106.7
C22 C23 N6 103.0(15)
C22 C23 H23A 111.2
N6 C23 H23A 111.2
C22 C23 H23B 111.2
N6 C23 H23B 111.2
H23A C23 H23B 109.1
N5 C24 C25 115.0(14)
N5 C24 H24A 108.5
C25 C24 H24A 108.5
N5 C24 H24B 108.5
C25 C24 H24B 108.5
H24A C24 H24B 107.5
C24 C25 C26 112.9(16)
C24 C25 H25A 109.0
C26 C25 H25A 109.0
C24 C25 H25B 109.0
C26 C25 H25B 109.0
H25A C25 H25B 107.8
N7 C26 C25 119.6(16)
N7 C26 H26A 107.4
C25 C26 H26A 107.4
N7 C26 H26B 107.4
C25 C26 H26B 107.4
H26A C26 H26B 107.0
N5 C27 P3 116.1(11)
N5 C27 H27A 108.2
P3 C27 H27A 108.2
N5 C27 H27B 108.2
P3 C27 H27B 108.2
H27A C27 H27B 107.4
N8 C28 P4 111.2(5)
N8 C28 H28A 109.4
P4 C28 H28A 109.4
N8 C28 H28B 109.4
P4 C28 H28B 109.4
H28A C28 H28B 108.0
N5' C15' C16' 97.6(13)
N5' C15' H15C 112.2
C16' C15' H15C 112.2
N5' C15' H15D 112.2
C16' C15' H15D 112.2
H15C C15' H15D 109.8
N6' C16' C15' 93.6(13)
N6' C16' H16C 113.0
C15' C16' H16C 113.0
N6' C16' H16D 113.0
C15' C16' H16D 113.0
H16C C16' H16D 110.4
N6' C17' C18' 115.6(18)
N6' C17' H17C 108.4
C18' C17' H17C 108.4
N6' C17' H17D 108.4
C18' C17' H17D 108.4
H17C C17' H17D 107.4
C17' C18' N7 119.5(16)
C17' C18' H18C 107.4
N7 C18' H18C 107.4
C17' C18' H18D 107.4
N7 C18' H18D 107.4
H18C C18' H18D 107.0
C22 C23' N6' 124.0(18)
C22 C23' H23C 106.3
N6' C23' H23C 106.3
C22 C23' H23D 106.3
N6' C23' H23D 106.3
H23C C23' H23D 106.4
C25' C24' N5' 122(2)
C25' C24' H24C 106.9
N5' C24' H24C 106.9
C25' C24' H24D 106.9
N5' C24' H24D 106.9
H24C C24' H24D 106.7
C24' C25' C26' 119(2)
C24' C25' H25C 107.7
C26' C25' H25C 107.7
C24' C25' H25D 107.7
C26' C25' H25D 107.7
H25C C25' H25D 107.1
C25' C26' N7 107.6(19)
C25' C26' H26C 110.2
N7 C26' H26C 110.2
C25' C26' H26D 110.2
N7 C26' H26D 110.2
H26C C26' H26D 108.5
N5' C27' P3' 116.6(15)
N5' C27' H27C 108.2
P3' C27' H27C 108.2
N5' C27' H27D 108.2
P3' C27' H27D 108.2
H27C C27' H27D 107.3
N2 C6A C5 112.0(6)
N2 C6A H6A 109.2
C5 C6A H6A 109.2
N2 C6A H6B 109.2
C5 C6A H6B 109.2
H6A C6A H6B 107.9
O3 Cu1 N2 174.4(2)
O3 Cu1 N3 88.8(2)
N2 Cu1 N3 85.6(3)
O3 Cu1 N1 87.5(2)
N2 Cu1 N1 98.1(3)
N3 Cu1 N1 174.8(3)
O3 Cu1 N4 94.5(2)
N2 Cu1 N4 86.2(3)
N3 Cu1 N4 99.7(2)
N1 Cu1 N4 84.3(2)
N6' Cu2 O10 170.6(6)
N6' Cu2 N5 85.4(7)
O10 Cu2 N5 87.1(5)
N6' Cu2 N8 99.0(6)
O10 Cu2 N8 87.4(2)
N5 Cu2 N8 168.4(6)
N6' Cu2 N5' 80.6(8)
O10 Cu2 N5' 93.4(5)
N5 Cu2 N5' 14.6(7)
N8 Cu2 N5' 177.0(6)
N6' Cu2 N6 14.0(7)
O10 Cu2 N6 172.1(5)
N5 Cu2 N6 90.4(7)
N8 Cu2 N6 96.3(5)
N5' Cu2 N6 82.5(7)
N6' Cu2 N7 95.0(6)
O10 Cu2 N7 92.5(2)
N5 Cu2 N7 106.1(6)
N8 Cu2 N7 84.4(3)
N5' Cu2 N7 92.6(6)
N6 Cu2 N7 81.0(6)
N6' Cu2 O9' 77.1(7)
O10 Cu2 O9' 95.4(4)
N5 Cu2 O9' 73.6(6)
N8 Cu2 O9' 96.7(4)
N5' Cu2 O9' 86.1(6)
N6 Cu2 O9' 91.1(7)
N7 Cu2 O9' 172.1(4)
C13 N1 C10 111.9(6)
C13 N1 C1 108.2(6)
C10 N1 C1 107.7(7)
C13 N1 Cu1 105.9(5)
C10 N1 Cu1 108.8(5)
C1 N1 Cu1 114.4(4)
C6A N2 C12 109.2(6)
C6A N2 C3 107.9(6)
C12 N2 C3 111.5(7)
C6A N2 Cu1 104.9(5)
C12 N2 Cu1 108.1(5)
C3 N2 Cu1 115.0(5)
C14 N3 C5 112.1(6)
C14 N3 C6 106.7(6)
C5 N3 C6 110.9(6)
C14 N3 Cu1 107.5(5)
C5 N3 Cu1 109.1(5)
C6 N3 Cu1 110.5(4)
C11 N4 C9 111.5(6)
C11 N4 C8 114.9(6)
C9 N4 C8 109.5(6)
C11 N4 Cu1 105.7(5)
C9 N4 Cu1 101.5(5)
C8 N4 Cu1 112.8(5)
C15 N5 C27 110.4(15)
C15 N5 C24 110.7(14)
C27 N5 C24 106.1(13)
C15 N5 Cu2 110.6(11)
C27 N5 Cu2 110.0(11)
C24 N5 Cu2 108.9(11)
C16 N6 C17 108.9(17)
C16 N6 C23 98.9(15)
C17 N6 C23 128.1(17)
C16 N6 Cu2 104.7(12)
C17 N6 Cu2 109.6(11)
C23 N6 Cu2 104.2(13)
C18 N7 C19 103.1(10)
C18 N7 C26' 119.0(14)
C19 N7 C26' 101.0(11)
C18 N7 C26 112.5(12)
C19 N7 C26 117.1(10)
C26' N7 C26 16.1(12)
C18 N7 C18' 21.6(9)
C19 N7 C18' 122.2(10)
C26' N7 C18' 118.8(14)
C26 N7 C18' 106.9(12)
C18 N7 Cu2 112.3(8)
C19 N7 Cu2 102.3(5)
C26' N7 Cu2 115.8(12)
C26 N7 Cu2 109.1(10)
C18' N7 Cu2 96.2(9)
C20 N8 C28 112.0(6)
C20 N8 C21 108.6(7)
C28 N8 C21 107.3(6)
C20 N8 Cu2 107.6(5)
C28 N8 Cu2 104.8(5)
C21 N8 Cu2 116.5(4)
C27' N5' C15' 112.8(15)
C27' N5' C24' 112.4(18)
C15' N5' C24' 106.7(17)
C27' N5' Cu2 102.7(13)
C15' N5' Cu2 110.7(12)
C24' N5' Cu2 111.6(14)
C16' N6' C17' 109.9(17)
C16' N6' C23' 118.4(17)
C17' N6' C23' 94.1(18)
C16' N6' Cu2 107.8(13)
C17' N6' Cu2 104.5(13)
C23' N6' Cu2 119.9(15)
P1 O1 H1 109.5
P1 O3 Cu1 116.4(3)
P2 O4 H4 109.5
P3 O7 O2SB 119.0(9)
P4 O10 Cu2 116.7(3)
P4 O12 H12 109.5
P3' O8' H8' 109.5
P3' O9' Cu2 108.9(7)
O3 P1 O2 116.5(4)
O3 P1 O1 109.6(3)
O2 P1 O1 107.0(4)
O3 P1 C13 105.2(4)
O2 P1 C13 108.0(4)
O1 P1 C13 110.4(5)
O6 P2 O5 116.3(4)
O6 P2 O4 108.7(3)
O5 P2 O4 110.4(4)
O6 P2 C14 106.8(3)
O5 P2 C14 106.8(4)
O4 P2 C14 107.4(4)
O8 P3 O9 112.6(8)
O8 P3 O7 111.2(8)
O9 P3 O7 112.3(8)
O8 P3 C27 110.4(8)
O9 P3 C27 104.5(8)
O7 P3 C27 105.3(8)
O9' P3' O7' 117.3(8)
O9' P3' O8' 107.4(7)
O7' P3' O8' 109.0(6)
O9' P3' C27' 106.6(9)
O7' P3' C27' 107.8(9)
O8' P3' C27' 108.4(8)
O10 P4 O11 117.4(4)
O10 P4 O12 108.2(3)
O11 P4 O12 109.0(4)
O10 P4 C28 104.8(3)
O11 P4 C28 108.6(4)
O12 P4 C28 108.6(4)
H1SA O1S H1SB 113.9(6)
O2SA O2SB O7 160.9(14)
H3SA O3S H3SB 116.5(6)
H4SA O4S H4SB 95.7(6)
O5SA O5SB O7SA 152.6(18)
O6SB O6SA Na1B 62(2)
O6SA O6SB Na1B 105(2)
O7SB O7SA O7SC 50.1(18)
O7SB O7SA O5SB 146(3)
O7SC O7SA O5SB 163(2)
O7SC O7SB O7SA 66(2)
O7SC O7SB Na1A 27.7(16)
O7SA O7SB Na1A 82(2)
O7SB O7SC O7SA 64(2)
O7SB O7SC Na1A 140(2)
O7SA O7SC Na1A 129(2)
O7SB O7SC Na1B 139(2)
O7SA O7SC Na1B 126.9(19)
Na1A O7SC Na1B 2.4(6)
Na1B Na1A O7SC 170(2)
Na1B Na1A O7SB 162(2)
O7SC Na1A O7SB 12.5(7)
Na1A Na1B O6SB 144(3)
Na1A Na1B O7SC 7.8(19)
O6SB Na1B O7SC 150.0(11)
Na1A Na1B O6SA 143(3)
O6SB Na1B O6SA 13.1(4)
O7SC Na1B O6SA 146.6(10)
Na1A Na1B O8S 102(2)
O6SB Na1B O8S 105.2(7)
O7SC Na1B O8S 100.3(8)
O6SA Na1B O8S 112.8(7)

loop_
_geom_bond_atom_site_label_1
_geom_bond_atom_site_label_2
_geom_bond_distance
C1 C2 1.500(12)
C1 N1 1.509(11)
C1 H1A 0.9900
C1 H1B 0.9900
C2 C3 1.503(11)
C2 H2A 0.9900
C2 H2B 0.9900
C3 N2 1.503(10)
C3 H3A 0.9900
C3 H3B 0.9900
C5 C6A 1.486(11)
C5 N3 1.499(10)
C5 H5A 0.9900
C5 H5B 0.9900
C6 N3 1.521(10)
C6 C7 1.530(12)
C6 H6C 0.9900
C6 H6D 0.9900
C7 C8 1.518(11)
C7 H7A 0.9900
C7 H7B 0.9900
C8 N4 1.489(10)
C8 H8A 0.9900
C8 H8B 0.9900
C9 N4 1.486(10)
C9 C10 1.516(11)
C9 H9A 0.9900
C9 H9B 0.9900
C10 N1 1.498(10)
C10 H10A 0.9900
C10 H10B 0.9900
C11 N4 1.468(11)
C11 C12 1.524(12)
C11 H11A 0.9900
C11 H11B 0.9900
C12 N2 1.498(11)
C12 H12A 0.9900
C12 H12B 0.9900
C13 N1 1.477(11)
C13 P1 1.803(10)
C13 H13A 0.9900
C13 H13B 0.9900
C14 N3 1.485(11)
C14 P2 1.805(8)
C14 H14A 0.9900
C14 H14B 0.9900
C15 N5 1.47(2)
C15 C16 1.67(2)
C15 H15A 0.9900
C15 H15B 0.9900
C16 N6 1.48(2)
C16 H16A 0.9900
C16 H16B 0.9900
C17 N6 1.49(3)
C17 C18 1.55(2)
C17 H17A 0.9900
C17 H17B 0.9900
C18 N7 1.427(19)
C18 H18A 0.9900
C18 H18B 0.9900
C19 N7 1.437(11)
C19 C20 1.534(12)
C19 H19A 0.9900
C19 H19B 0.9900
C20 N8 1.484(10)
C20 H20A 0.9900
C20 H20B 0.9900
C21 N8 1.497(9)
C21 C22 1.497(11)
C21 H21A 0.9900
C21 H21B 0.9900
C22 C23' 1.42(2)
C22 C23 1.60(2)
C22 H22A 0.9900
C22 H22B 0.9900
C22 H22C 0.9900
C22 H22D 0.9900
C23 N6 1.62(3)
C23 H23A 0.9900
C23 H23B 0.9900
C24 N5 1.55(2)
C24 C25 1.56(3)
C24 H24A 0.9900
C24 H24B 0.9900
C25 C26 1.56(3)
C25 H25A 0.9900
C25 H25B 0.9900
C26 N7 1.50(2)
C26 H26A 0.9900
C26 H26B 0.9900
C27 N5 1.53(3)
C27 P3 1.826(17)
C27 H27A 0.9900
C27 H27B 0.9900
C28 N8 1.486(10)
C28 P4 1.812(8)
C28 H28A 0.9900
C28 H28B 0.9900
C15' N5' 1.48(2)
C15' C16' 1.79(2)
C15' H15C 0.9900
C15' H15D 0.9900
C16' N6' 1.46(3)
C16' H16C 0.9900
C16' H16D 0.9900
C17' N6' 1.49(3)
C17' C18' 1.54(3)
C17' H17C 0.9900
C17' H17D 0.9900
C18' N7 1.57(2)
C18' H18C 0.9900
C18' H18D 0.9900
C23' N6' 1.50(3)
C23' H23C 0.9900
C23' H23D 0.9900
C24' C25' 1.38(3)
C24' N5' 1.54(3)
C24' H24C 0.9900
C24' H24D 0.9900
C25' C26' 1.48(3)
C25' H25C 0.9900
C25' H25D 0.9900
C26' N7 1.50(3)
C26' H26C 0.9900
C26' H26D 0.9900
C27' N5' 1.48(3)
C27' P3' 1.818(18)
C27' H27C 0.9900
C27' H27D 0.9900
C6A N2 1.475(9)
C6A H6A 0.9900
C6A H6B 0.9900
Cu1 O3 1.998(5)
Cu1 N2 2.035(7)
Cu1 N3 2.041(6)
Cu1 N1 2.087(6)
Cu1 N4 2.205(7)
Cu2 N6' 1.99(2)
Cu2 O10 1.992(5)
Cu2 N5 2.033(16)
Cu2 N8 2.095(6)
Cu2 N5' 2.095(19)
Cu2 N6 2.104(16)
Cu2 N7 2.188(7)
Cu2 O9' 2.338(15)
O1 P1 1.545(6)
O1 H1 0.8400
O2 P1 1.518(7)
O3 P1 1.502(6)
O4 P2 1.574(6)
O4 H4 0.8400
O5 P2 1.514(7)
O6 P2 1.508(6)
O7 P3 1.543(14)
O7 O2SB 1.561(17)
O8 P3 1.492(11)
O8 H8 0.8400
O9 P3 1.527(17)
O10 P4 1.504(5)
O11 P4 1.506(7)
O12 P4 1.578(6)
O12 H12 0.8400
O7' P3' 1.557(15)
O8' P3' 1.562(11)
O8' H8' 0.8400
O9' P3' 1.504(16)
O1S H1SA 0.941(6)
O1S H1SB 0.992(6)
O2SA O2SB 0.887(12)
O3S H3SA 0.957(6)
O3S H3SB 0.920(7)
O4S H4SA 0.953(6)
O4S H4SB 0.929(7)
O5SA O5SB 0.871(17)
O5SB O7SA 1.75(3)
O6SA O6SB 0.657(17)
O6SA Na1B 2.81(3)
O6SB Na1B 2.56(2)
O7SA O7SB 1.16(3)
O7SA O7SC 1.18(3)
O7SB O7SC 0.99(3)
O7SB Na1A 2.97(3)
O7SC Na1A 2.14(2)
O7SC Na1B 2.78(3)
O8S Na1B 2.92(2)
Na1A Na1B 0.644(17)
